data_7152904
loop_
_publ_author_name
'Li, Guang'
'Zhang, Xun'
'Li, Qi'
'Feng, Pengju'
'Shi, Yian'

_publ_section_title
;
 A concise approach to the spiroiminal fragment of marineosins.
;
_journal_issue 18
_journal_name_full 'Organic &amp; biomolecular chemistry'
_journal_page_first 2936
_journal_page_last 2938
_journal_paper_doi 10.1039/c3ob40208h
_journal_volume 11
_journal_year 2013
_chemical_formula_moiety 'C14 H20 N2 O2'
_chemical_formula_sum 'C14 H20 N2 O2'
_chemical_formula_weight 248.32
_chemical_name_systematic
;
?
;
_space_group_IT_number 60
_symmetry_cell_setting orthorhombic
_symmetry_space_group_name_Hall '-P 2n 2ab'
_symmetry_space_group_name_H-M 'P b c n'
_atom_sites_solution_hydrogens geom
_atom_sites_solution_primary direct
_atom_sites_solution_secondary difmap
_audit_creation_method SHELXL-97
_cell_angle_alpha 90.00
_cell_angle_beta 90.00
_cell_angle_gamma 90.00
_cell_formula_units_Z 8
_cell_length_a 15.663(3)
_cell_length_b 8.2891(17)
_cell_length_c 21.056(4)
_cell_measurement_reflns_used 10122
_cell_measurement_temperature 173(2)
_cell_measurement_theta_max 27.48
_cell_measurement_theta_min 1.62
_cell_volume 2733.7(9)
_computing_cell_refinement 'CrystalClear (Rigaku Inc., 2007)'
_computing_data_collection 'CrystalClear (Rigaku Inc., 2007)'
_computing_data_reduction 'CrystalClear (Rigaku Inc., 2007)'
_computing_molecular_graphics 'XP in Siemens SHELXTL (Sheldrick, 2008)'
_computing_publication_material 'SHELX97 (Sheldrick, 2008)'
_computing_structure_refinement 'SHELXL-97 (Sheldrick, 2008)'
_computing_structure_solution 'SHELXS-97 (Sheldrick, 2008)'
_diffrn_ambient_temperature 173(2)
_diffrn_measured_fraction_theta_full 0.999
_diffrn_measured_fraction_theta_max 0.999
_diffrn_measurement_device_type 'MM007-HF CCD(Saturn 724+)'
_diffrn_measurement_method '\w scans at fixed \c = 45\%'
_diffrn_radiation_monochromator Confocal
_diffrn_radiation_source 'rotating anode'
_diffrn_radiation_type MoK\a
_diffrn_radiation_wavelength 0.71073
_diffrn_reflns_av_R_equivalents 0.0665
_diffrn_reflns_av_sigmaI/netI 0.0498
_diffrn_reflns_limit_h_max 18
_diffrn_reflns_limit_h_min -18
_diffrn_reflns_limit_k_max 9
_diffrn_reflns_limit_k_min -8
_diffrn_reflns_limit_l_max 16
_diffrn_reflns_limit_l_min -25
_diffrn_reflns_number 9483
_diffrn_reflns_theta_full 24.99
_diffrn_reflns_theta_max 24.99
_diffrn_reflns_theta_min 1.93
_exptl_absorpt_coefficient_mu 0.081
_exptl_absorpt_correction_T_max 0.9863
_exptl_absorpt_correction_T_min 0.9839
_exptl_absorpt_correction_type multi-scan
_exptl_absorpt_process_details 'CrystalClear (Rigaku Inc., 2007)'
_exptl_crystal_colour colorless
_exptl_crystal_density_diffrn 1.207
_exptl_crystal_density_method 'not measured'
_exptl_crystal_description block
_exptl_crystal_F_000 1072
_exptl_crystal_size_max 0.20
_exptl_crystal_size_mid 0.20
_exptl_crystal_size_min 0.17
_refine_diff_density_max 0.186
_refine_diff_density_min -0.196
_refine_diff_density_rms 0.046
_refine_ls_extinction_method none
_refine_ls_goodness_of_fit_ref 1.245
_refine_ls_hydrogen_treatment constr
_refine_ls_matrix_type full
_refine_ls_number_parameters 165
_refine_ls_number_reflns 2396
_refine_ls_number_restraints 0
_refine_ls_restrained_S_all 1.245
_refine_ls_R_factor_all 0.0889
_refine_ls_R_factor_gt 0.0731
_refine_ls_shift/su_max 0.000
_refine_ls_shift/su_mean 0.000
_refine_ls_structure_factor_coef Fsqd
_refine_ls_weighting_details 'calc w=1/[\s^2^(Fo^2^)+(0.0253P)^2^+1.9630P] where P=(Fo^2^+2Fc^2^)/3'
_refine_ls_weighting_scheme calc
_refine_ls_wR_factor_gt 0.1230
_refine_ls_wR_factor_ref 0.1285
_reflns_number_gt 2066
_reflns_number_total 2396
_reflns_threshold_expression >2sigma(I)
_cod_data_source_file c3ob40208h.txt
_cod_data_source_block a4
_cod_original_cell_volume 2733.7(10)
_cod_original_sg_symbol_H-M Pbcn
_cod_database_code 7152904

loop_
_symmetry_equiv_pos_as_xyz
'x, y, z'
'-x+1/2, -y+1/2, z+1/2'
'-x, y, -z+1/2'
'x+1/2, -y+1/2, -z'
'-x, -y, -z'
'x-1/2, y-1/2, -z-1/2'
'x, -y, z-1/2'
'-x-1/2, y-1/2, z'

loop_
_atom_site_label
_atom_site_type_symbol
_atom_site_fract_x
_atom_site_fract_y
_atom_site_fract_z
_atom_site_U_iso_or_equiv
_atom_site_adp_type
_atom_site_occupancy
_atom_site_symmetry_multiplicity
_atom_site_calc_flag
_atom_site_refinement_flags
O1 O 0.59644(10) 0.4975(2) 0.37348(8) 0.0275(4) Uani 1 1 d .
O2 O 0.69237(13) 0.6293(2) 0.46341(9) 0.0429(6) Uani 1 1 d .
N1 N 0.56623(13) 0.7524(2) 0.32818(10) 0.0242(5) Uani 1 1 d .
N2 N 0.59898(13) 0.9061(2) 0.20759(10) 0.0267(5) Uani 1 1 d .
H2 H 0.5484 0.8601 0.2074 0.032 Uiso 1 1 calc R
C1 C 0.57509(16) 0.6610(3) 0.38838(12) 0.0257(6) Uani 1 1 d .
C2 C 0.52935(16) 0.4103(3) 0.34152(13) 0.0288(6) Uani 1 1 d .
H2A H 0.5152 0.4671 0.3010 0.035 Uiso 1 1 calc R
C3 C 0.45003(17) 0.4032(3) 0.38265(13) 0.0327(7) Uani 1 1 d .
H3B H 0.4622 0.3396 0.4214 0.039 Uiso 1 1 calc R
H3A H 0.4036 0.3485 0.3591 0.039 Uiso 1 1 calc R
C4 C 0.42148(17) 0.5722(3) 0.40125(14) 0.0352(7) Uani 1 1 d .
H4A H 0.3990 0.6288 0.3634 0.042 Uiso 1 1 calc R
H4B H 0.3749 0.5649 0.4329 0.042 Uiso 1 1 calc R
C5 C 0.49516(18) 0.6674(3) 0.42892(13) 0.0328(7) Uani 1 1 d .
H5B H 0.5086 0.6246 0.4717 0.039 Uiso 1 1 calc R
H5A H 0.4774 0.7814 0.4339 0.039 Uiso 1 1 calc R
C6 C 0.65402(17) 0.7360(3) 0.41979(13) 0.0308(7) Uani 1 1 d .
H6 H 0.6358 0.8351 0.4432 0.037 Uiso 1 1 calc R
C7 C 0.70841(16) 0.7870(3) 0.36374(13) 0.0317(7) Uani 1 1 d .
H7B H 0.7403 0.8876 0.3727 0.038 Uiso 1 1 calc R
H7A H 0.7489 0.7012 0.3510 0.038 Uiso 1 1 calc R
C8 C 0.64038(15) 0.8129(3) 0.31436(13) 0.0239(6) Uani 1 1 d .
C9 C 0.65707(15) 0.8975(3) 0.25616(13) 0.0247(6) Uani 1 1 d .
C10 C 0.72797(16) 0.9849(3) 0.23779(14) 0.0309(7) Uani 1 1 d .
H10 H 0.7787 0.9995 0.2618 0.037 Uiso 1 1 calc R
C11 C 0.71157(17) 1.0485(3) 0.17727(14) 0.0351(7) Uani 1 1 d .
H11 H 0.7486 1.1148 0.1529 0.042 Uiso 1 1 calc R
C12 C 0.63166(17) 0.9964(3) 0.16014(14) 0.0329(7) Uani 1 1 d .
H12 H 0.6038 1.0201 0.1212 0.039 Uiso 1 1 calc R
C13 C 0.56531(19) 0.2459(3) 0.32608(16) 0.0423(8) Uani 1 1 d .
H13C H 0.5835 0.1926 0.3654 0.063 Uiso 1 1 calc R
H13B H 0.6144 0.2578 0.2976 0.063 Uiso 1 1 calc R
H13A H 0.5213 0.1805 0.3052 0.063 Uiso 1 1 calc R
C14 C 0.7541(2) 0.7080(4) 0.50177(17) 0.0609(11) Uani 1 1 d .
H14C H 0.7785 0.6306 0.5319 0.091 Uiso 1 1 calc R
H14A H 0.7269 0.7963 0.5252 0.091 Uiso 1 1 calc R
H14B H 0.7996 0.7514 0.4747 0.091 Uiso 1 1 calc R

loop_
_atom_site_aniso_label
_atom_site_aniso_U_11
_atom_site_aniso_U_22
_atom_site_aniso_U_33
_atom_site_aniso_U_23
_atom_site_aniso_U_13
_atom_site_aniso_U_12
O1 0.0251(10) 0.0242(9) 0.0331(11) -0.0016(8) -0.0064(8) -0.0022(8)
O2 0.0493(13) 0.0379(11) 0.0413(13) 0.0081(10) -0.0247(11) -0.0107(10)
N1 0.0234(11) 0.0240(11) 0.0254(13) -0.0018(9) -0.0009(10) 0.0006(9)
N2 0.0216(11) 0.0278(12) 0.0308(13) 0.0020(10) 0.0023(10) -0.0016(9)
C1 0.0284(14) 0.0234(13) 0.0252(15) 0.0002(11) -0.0046(12) -0.0002(11)
C2 0.0266(14) 0.0312(14) 0.0286(16) -0.0035(12) -0.0047(12) -0.0051(12)
C3 0.0325(15) 0.0341(15) 0.0316(17) 0.0005(13) -0.0025(13) -0.0069(12)
C4 0.0282(15) 0.0393(16) 0.0383(18) 0.0050(14) 0.0088(13) -0.0015(12)
C5 0.0426(17) 0.0292(14) 0.0267(17) 0.0006(13) 0.0023(13) 0.0005(13)
C6 0.0353(15) 0.0271(14) 0.0301(16) 0.0009(12) -0.0077(13) -0.0006(12)
C7 0.0257(14) 0.0261(14) 0.0433(18) -0.0016(13) -0.0086(13) -0.0020(11)
C8 0.0225(13) 0.0192(12) 0.0301(15) -0.0038(11) -0.0025(12) 0.0016(11)
C9 0.0209(13) 0.0227(13) 0.0305(16) -0.0028(12) 0.0003(12) 0.0013(10)
C10 0.0214(14) 0.0298(14) 0.0416(18) -0.0045(13) -0.0001(12) -0.0013(11)
C11 0.0301(15) 0.0337(15) 0.0414(19) 0.0050(14) 0.0104(13) -0.0043(12)
C12 0.0357(16) 0.0348(15) 0.0282(16) 0.0045(13) 0.0049(13) -0.0005(13)
C13 0.0378(17) 0.0356(16) 0.054(2) -0.0141(15) 0.0007(15) -0.0055(14)
C14 0.068(2) 0.058(2) 0.057(2) 0.0080(19) -0.037(2) -0.0184(19)

loop_
_atom_type_symbol
_atom_type_description
_atom_type_scat_dispersion_real
_atom_type_scat_dispersion_imag
_atom_type_scat_source
C C 0.0033 0.0016 'International Tables Vol C Tables 4.2.6.8 and 6.1.1.4'
H H 0.0000 0.0000 'International Tables Vol C Tables 4.2.6.8 and 6.1.1.4'
N N 0.0061 0.0033 'International Tables Vol C Tables 4.2.6.8 and 6.1.1.4'
O O 0.0106 0.0060 'International Tables Vol C Tables 4.2.6.8 and 6.1.1.4'

loop_
_geom_angle_atom_site_label_1
_geom_angle_atom_site_label_2
_geom_angle_atom_site_label_3
_geom_angle
C1 O1 C2 114.02(18)
C6 O2 C14 111.9(2)
C8 N1 C1 107.8(2)
C12 N2 C9 109.2(2)
C12 N2 H2 125.4
C9 N2 H2 125.4
O1 C1 N1 108.6(2)
O1 C1 C5 110.5(2)
N1 C1 C5 112.7(2)
O1 C1 C6 106.8(2)
N1 C1 C6 103.7(2)
C5 C1 C6 114.1(2)
O1 C2 C13 106.3(2)
O1 C2 C3 110.5(2)
C13 C2 C3 113.2(2)
O1 C2 H2A 108.9
C13 C2 H2A 108.9
C3 C2 H2A 108.9
C2 C3 C4 110.6(2)
C2 C3 H3B 109.5
C4 C3 H3B 109.5
C2 C3 H3A 109.5
C4 C3 H3A 109.5
H3B C3 H3A 108.1
C5 C4 C3 110.8(2)
C5 C4 H4A 109.5
C3 C4 H4A 109.5
C5 C4 H4B 109.5
C3 C4 H4B 109.5
H4A C4 H4B 108.1
C4 C5 C1 113.2(2)
C4 C5 H5B 108.9
C1 C5 H5B 108.9
C4 C5 H5A 108.9
C1 C5 H5A 108.9
H5B C5 H5A 107.7
O2 C6 C7 116.3(2)
O2 C6 C1 111.7(2)
C7 C6 C1 103.3(2)
O2 C6 H6 108.4
C7 C6 H6 108.4
C1 C6 H6 108.4
C8 C7 C6 100.4(2)
C8 C7 H7B 111.7
C6 C7 H7B 111.7
C8 C7 H7A 111.7
C6 C7 H7A 111.7
H7B C7 H7A 109.5
N1 C8 C9 122.9(2)
N1 C8 C7 115.1(2)
C9 C8 C7 122.0(2)
N2 C9 C10 107.3(2)
N2 C9 C8 122.8(2)
C10 C9 C8 129.9(2)
C9 C10 C11 107.7(2)
C9 C10 H10 126.1
C11 C10 H10 126.1
C12 C11 C10 106.7(2)
C12 C11 H11 126.6
C10 C11 H11 126.6
N2 C12 C11 109.0(3)
N2 C12 H12 125.5
C11 C12 H12 125.5
C2 C13 H13C 109.5
C2 C13 H13B 109.5
H13C C13 H13B 109.5
C2 C13 H13A 109.5
H13C C13 H13A 109.5
H13B C13 H13A 109.5
O2 C14 H14C 109.5
O2 C14 H14A 109.5
H14C C14 H14A 109.5
O2 C14 H14B 109.5
H14C C14 H14B 109.5
H14A C14 H14B 109.5

loop_
_geom_bond_atom_site_label_1
_geom_bond_atom_site_label_2
_geom_bond_distance
O1 C1 1.431(3)
O1 C2 1.442(3)
O2 C6 1.410(3)
O2 C14 1.419(3)
N1 C8 1.298(3)
N1 C1 1.483(3)
N2 C12 1.349(3)
N2 C9 1.371(3)
N2 H2 0.8800
C1 C5 1.516(4)
C1 C6 1.534(3)
C2 C13 1.510(4)
C2 C3 1.515(4)
C2 H2A 1.0000
C3 C4 1.522(4)
C3 H3B 0.9900
C3 H3A 0.9900
C4 C5 1.515(4)
C4 H4A 0.9900
C4 H4B 0.9900
C5 H5B 0.9900
C5 H5A 0.9900
C6 C7 1.516(4)
C6 H6 1.0000
C7 C8 1.504(3)
C7 H7B 0.9900
C7 H7A 0.9900
C8 C9 1.436(4)
C9 C10 1.381(3)
C10 C11 1.403(4)
C10 H10 0.9500
C11 C12 1.372(4)
C11 H11 0.9500
C12 H12 0.9500
C13 H13C 0.9800
C13 H13B 0.9800
C13 H13A 0.9800
C14 H14C 0.9800
C14 H14A 0.9800
C14 H14B 0.9800

loop_
_geom_hbond_atom_site_label_D
_geom_hbond_atom_site_label_H
_geom_hbond_atom_site_label_A
_geom_hbond_distance_DH
_geom_hbond_distance_HA
_geom_hbond_distance_DA
_geom_hbond_angle_DHA
N2 H2 N1 0.88 2.71 2.887(3) 92.6

loop_
_geom_torsion_atom_site_label_1
_geom_torsion_atom_site_label_2
_geom_torsion_atom_site_label_3
_geom_torsion_atom_site_label_4
_geom_torsion
C2 O1 C1 N1 -66.9(2)
C2 O1 C1 C5 57.2(3)
C2 O1 C1 C6 -178.1(2)
C8 N1 C1 O1 -90.7(2)
C8 N1 C1 C5 146.6(2)
C8 N1 C1 C6 22.7(3)
C1 O1 C2 C13 176.4(2)
C1 O1 C2 C3 -60.4(3)
O1 C2 C3 C4 55.9(3)
C13 C2 C3 C4 175.1(2)
C2 C3 C4 C5 -51.0(3)
C3 C4 C5 C1 49.4(3)
O1 C1 C5 C4 -51.3(3)
N1 C1 C5 C4 70.3(3)
C6 C1 C5 C4 -171.7(2)
C14 O2 C6 C7 73.7(3)
C14 O2 C6 C1 -168.0(3)
O1 C1 C6 O2 -42.2(3)
N1 C1 C6 O2 -156.8(2)
C5 C1 C6 O2 80.2(3)
O1 C1 C6 C7 83.6(2)
N1 C1 C6 C7 -31.0(2)
C5 C1 C6 C7 -154.0(2)
O2 C6 C7 C8 149.8(2)
C1 C6 C7 C8 27.0(2)
C1 N1 C8 C9 174.5(2)
C1 N1 C8 C7 -5.1(3)
C6 C7 C8 N1 -14.8(3)
C6 C7 C8 C9 165.6(2)
C12 N2 C9 C10 -0.2(3)
C12 N2 C9 C8 178.5(2)
N1 C8 C9 N2 -7.3(4)
C7 C8 C9 N2 172.3(2)
N1 C8 C9 C10 171.1(3)
C7 C8 C9 C10 -9.4(4)
N2 C9 C10 C11 0.6(3)
C8 C9 C10 C11 -178.0(2)
C9 C10 C11 C12 -0.7(3)
C9 N2 C12 C11 -0.2(3)
C10 C11 C12 N2 0.6(3)
